data_7215964
loop_
_publ_author_name
'Nagaraja, C. M.'
'Ugale, Bharat'
'Chanthapally, Anjana'

_publ_section_title
;
 Construction of 2D interwoven and 3D interpenetrated metal--organic
 frameworks of Zn(ii) by varying N,N&#x2032;-donor spacers
;
_journal_issue 22
_journal_name_full CrystEngComm
_journal_page_first 4805
_journal_paper_doi 10.1039/c3ce42454e
_journal_volume 16
_journal_year 2014
_chemical_formula_moiety 'C41 H45 N11 O13 Zn2'
_chemical_formula_sum 'C41 H45 N11 O13 Zn2'
_chemical_formula_weight 1030.62
_chemical_name_systematic
;
 ?
;
_space_group_IT_number 29
_symmetry_cell_setting orthorhombic
_symmetry_space_group_name_Hall 'P 2c -2ac'
_symmetry_space_group_name_H-M 'P c a 21'
_atom_sites_solution_hydrogens geom
_atom_sites_solution_primary direct
_atom_sites_solution_secondary difmap
_audit_creation_method SHELXL-97
_cell_angle_alpha 90.00
_cell_angle_beta 90.00
_cell_angle_gamma 90.00
_cell_formula_units_Z 4
_cell_length_a 11.0697(6)
_cell_length_b 22.2083(11)
_cell_length_c 19.5333(11)
_cell_measurement_temperature 293(2)
_cell_measurement_theta_max 28.4
_cell_measurement_theta_min 2.3
_cell_volume 4802.1(4)
_computing_cell_refinement 'APEX2 (Bruker, 2010); SAINT (Bruker, 2009)'
_computing_data_collection 'APEX2 (Bruker, 2010)'
_computing_data_reduction 'SAINT (Bruker, 2009);XPREP(Sheldrick,2008)'
_computing_structure_refinement 'SHELXL-97 (Sheldrick, 1997)'
_computing_structure_solution 'SHELXS-97 (Sheldrick, 2008)'
_diffrn_ambient_temperature 293(2)
_diffrn_measured_fraction_theta_full 0.981
_diffrn_measured_fraction_theta_max 0.981
_diffrn_radiation_monochromator graphite
_diffrn_radiation_source 'fine-focus sealed tube'
_diffrn_radiation_type MoK\a
_diffrn_radiation_wavelength 0.71073
_diffrn_reflns_av_R_equivalents 0.0526
_diffrn_reflns_av_sigmaI/netI 0.0404
_diffrn_reflns_limit_h_max 14
_diffrn_reflns_limit_h_min -14
_diffrn_reflns_limit_k_max 29
_diffrn_reflns_limit_k_min -29
_diffrn_reflns_limit_l_max 25
_diffrn_reflns_limit_l_min -25
_diffrn_reflns_number 128645
_diffrn_reflns_theta_full 28.35
_diffrn_reflns_theta_max 28.35
_diffrn_reflns_theta_min 2.28
_exptl_absorpt_coefficient_mu 1.071
_exptl_absorpt_correction_T_max 0.7457
_exptl_absorpt_correction_T_min 0.6329
_exptl_absorpt_correction_type empirical
_exptl_absorpt_process_details sadabs
_exptl_crystal_colour colourless
_exptl_crystal_density_diffrn 1.426
_exptl_crystal_density_method 'not measured'
_exptl_crystal_description block
_exptl_crystal_F_000 2128
_exptl_crystal_size_max 0.26
_exptl_crystal_size_mid 0.22
_exptl_crystal_size_min 0.16
_refine_diff_density_max 1.269
_refine_diff_density_min -0.908
_refine_diff_density_rms 0.143
_refine_ls_abs_structure_details 'Flack H D (1983), Acta Cryst. A39, 876-881'
_refine_ls_abs_structure_Flack 0.516(18)
_refine_ls_extinction_method none
_refine_ls_goodness_of_fit_ref 1.063
_refine_ls_hydrogen_treatment mixed
_refine_ls_matrix_type full
_refine_ls_number_parameters 604
_refine_ls_number_reflns 11361
_refine_ls_number_restraints 1
_refine_ls_restrained_S_all 1.063
_refine_ls_R_factor_all 0.0956
_refine_ls_R_factor_gt 0.0661
_refine_ls_shift/su_max 0.001
_refine_ls_shift/su_mean 0.000
_refine_ls_structure_factor_coef Fsqd
_refine_ls_weighting_details 'calc w=1/[\s^2^(Fo^2^)+(0.0901P)^2^+15.9628P] where P=(Fo^2^+2Fc^2^)/3'
_refine_ls_weighting_scheme calc
_refine_ls_wR_factor_gt 0.1738
_refine_ls_wR_factor_ref 0.1906
_reflns_number_gt 8870
_reflns_number_total 11361
_reflns_threshold_expression >2sigma(I)
_cod_data_source_file c3ce42454e.txt
_cod_data_source_block azopy
_cod_depositor_comments
;
The following automatic conversions were performed:

'_symmetry_cell_setting' value 'Orthorhombic' changed to
'orthorhombic' according to
/usr/data/users/saulius/crontab/automatic-downloads/rss-feeds/RSC/lib/dictionaries/cif_core.dic
dictionary named 'cif_core.dic' version 2.4.2 from 2011-04-26.

Automatic conversion script
Id: cif_fix_values 2281 2013-09-26 08:29:07Z andrius 
;
_cod_original_sg_symbol_H-M Pca21
_cod_database_code 7215964

loop_
_symmetry_equiv_pos_as_xyz
'x, y, z'
'-x, -y, z+1/2'
'-x+1/2, y, z+1/2'
'x+1/2, -y, z'

loop_
_atom_site_label
_atom_site_type_symbol
_atom_site_fract_x
_atom_site_fract_y
_atom_site_fract_z
_atom_site_U_iso_or_equiv
_atom_site_adp_type
_atom_site_occupancy
_atom_site_symmetry_multiplicity
_atom_site_calc_flag
_atom_site_refinement_flags
Zn1 Zn 0.72752(6) 0.63248(3) 0.68133(3) 0.02656(16) Uani 1 1 d .
Zn2 Zn 0.80492(6) 0.13126(3) 0.49058(3) 0.02707(17) Uani 1 1 d .
O5 O 0.8272(5) 0.26409(19) 0.4631(3) 0.0356(11) Uani 1 1 d .
O3 O 0.8228(4) 0.20137(18) 0.5519(2) 0.0333(10) Uani 1 1 d .
O1 O 0.7526(5) 0.56950(17) 0.6130(3) 0.0386(11) Uani 1 1 d .
O8 O 0.7582(5) 0.50565(19) 0.7003(2) 0.0347(11) Uani 1 1 d .
O4 O 0.7905(5) 1.06920(19) 0.5614(3) 0.0448(13) Uani 1 1 d .
N4 N 0.6511(5) 0.1383(2) 0.4357(3) 0.0315(12) Uani 1 1 d .
O2 O 0.7013(4) 0.70247(19) 0.6213(3) 0.0340(10) Uani 1 1 d .
O7 O 0.7028(5) 0.7649(2) 0.7103(3) 0.0372(12) Uani 1 1 d .
O6 O 0.7692(4) 1.00650(18) 0.4727(2) 0.0348(10) Uani 1 1 d .
N1 N 0.8807(5) 0.6399(2) 0.7366(3) 0.0292(12) Uani 1 1 d .
N3 N 0.9534(5) 0.1235(2) 0.4320(3) 0.0278(11) Uani 1 1 d .
N2 N 0.5780(5) 0.6236(2) 0.7399(3) 0.0271(11) Uani 1 1 d .
O9 O 0.2736(6) 0.4875(2) 0.4081(3) 0.0535(14) Uani 1 1 d .
C19 C 0.3914(6) 0.6624(3) 0.7798(4) 0.0314(14) Uani 1 1 d .
H19 H 0.3353 0.6935 0.7797 0.038 Uiso 1 1 calc R
C25 C 0.1603(6) 0.1106(3) 0.3507(3) 0.0284(13) Uani 1 1 d .
N8 N 0.3499(5) 0.1464(2) 0.3073(3) 0.0336(12) Uani 1 1 d .
C8 C 0.7008(6) 0.8052(3) 0.5979(4) 0.0341(15) Uani 1 1 d .
H8 H 0.6889 0.7960 0.5519 0.041 Uiso 1 1 calc R
N7 N 0.2578(5) 0.1025(2) 0.3096(3) 0.0302(12) Uani 1 1 d .
C30 C 0.4446(6) 0.1428(3) 0.3501(3) 0.0276(13) Uani 1 1 d .
C15 C 1.0880(5) 0.6441(3) 0.8197(3) 0.0267(13) Uani 1 1 d .
C16 C 1.0738(5) 0.6005(3) 0.7686(4) 0.0306(14) Uani 1 1 d .
H16 H 1.1331 0.5715 0.7614 0.037 Uiso 1 1 calc R
N6 N 1.2716(5) 0.6037(2) 0.8616(3) 0.0330(12) Uani 1 1 d .
C7 C 0.7012(6) 0.7552(3) 0.6481(4) 0.0281(14) Uani 1 1 d .
C13 C 0.8954(6) 0.6823(3) 0.7857(4) 0.0332(14) Uani 1 1 d .
H13 H 0.8344 0.7107 0.7916 0.040 Uiso 1 1 calc R
N5 N 1.1839(5) 0.6475(2) 0.8623(3) 0.0350(12) Uani 1 1 d .
C4 C 0.8035(6) 0.3610(3) 0.5580(4) 0.0313(14) Uani 1 1 d .
H4 H 0.8004 0.3700 0.5115 0.038 Uiso 1 1 calc R
C28 C 0.6375(6) 0.1809(3) 0.3862(3) 0.0325(14) Uani 1 1 d .
H28 H 0.6984 0.2095 0.3810 0.039 Uiso 1 1 calc R
C21 C 0.4593(6) 0.5661(3) 0.8169(4) 0.0325(14) Uani 1 1 d .
H21 H 0.4493 0.5308 0.8420 0.039 Uiso 1 1 calc R
C9 C 0.7165(6) 0.8626(3) 0.6154(4) 0.0330(15) Uani 1 1 d .
H9 H 0.7190 0.8720 0.6618 0.040 Uiso 1 1 calc R
C23 C 0.0369(6) 0.1670(2) 0.4264(3) 0.0273(13) Uani 1 1 d .
H23 H 0.0238 0.2024 0.4507 0.033 Uiso 1 1 calc R
C1 C 0.7619(6) 0.5165(2) 0.6398(3) 0.0293(14) Uani 1 1 d .
C10 C 0.7298(6) 0.9110(3) 0.5671(4) 0.0350(16) Uani 1 1 d .
H10 H 0.7195 0.9025 0.5209 0.042 Uiso 1 1 calc R
C32 C 0.5592(6) 0.0988(3) 0.4423(3) 0.0294(14) Uani 1 1 d .
H32 H 0.5662 0.0691 0.4756 0.035 Uiso 1 1 calc R
C14 C 0.9932(6) 0.6860(3) 0.8265(3) 0.0355(15) Uani 1 1 d .
H14 H 0.9982 0.7163 0.8592 0.043 Uiso 1 1 calc R
C20 C 0.3714(5) 0.6111(3) 0.8196(3) 0.0287(13) Uani 1 1 d .
N9 N 0.1295(7) 0.4282(3) 0.4597(4) 0.0544(17) Uani 1 1 d .
C5 C 0.8179(6) 0.3039(3) 0.5763(4) 0.0332(15) Uani 1 1 d .
H5 H 0.8251 0.2947 0.6226 0.040 Uiso 1 1 calc R
C31 C 0.4568(6) 0.0993(2) 0.4034(4) 0.0292(13) Uani 1 1 d .
H31 H 0.3956 0.0716 0.4116 0.035 Uiso 1 1 calc R
C27 C -0.0253(6) 0.0723(3) 0.3954(4) 0.0329(14) Uani 1 1 d .
H27 H -0.0812 0.0411 0.3980 0.039 Uiso 1 1 calc R
C26 C 0.0746(6) 0.0645(3) 0.3551(4) 0.0360(15) Uani 1 1 d .
H26 H 0.0853 0.0289 0.3307 0.043 Uiso 1 1 calc R
O11 O 0.3506(8) -0.0005(3) 0.2470(4) 0.084(2) Uani 1 1 d .
C17 C 0.9722(6) 0.6011(3) 0.7296(4) 0.0345(14) Uani 1 1 d .
H17 H 0.9658 0.5722 0.6953 0.041 Uiso 1 1 calc R
C6 C 0.8230(6) 0.2539(3) 0.5252(4) 0.0284(15) Uani 1 1 d .
C24 C 0.1386(6) 0.1633(2) 0.3883(3) 0.0298(13) Uani 1 1 d .
H24 H 0.1931 0.1951 0.3870 0.036 Uiso 1 1 calc R
C29 C 0.5404(6) 0.1842(3) 0.3441(3) 0.0339(15) Uani 1 1 d .
H29 H 0.5370 0.2141 0.3108 0.041 Uiso 1 1 calc R
C12 C 0.7736(7) 1.0160(3) 0.5352(4) 0.0359(15) Uani 1 1 d .
N10 N 0.3784(9) -0.0984(4) 0.2160(4) 0.077(2) Uani 1 1 d .
C2 C 0.7794(7) 0.4673(3) 0.5880(4) 0.0355(15) Uani 1 1 d .
H2 H 0.7814 0.4768 0.5417 0.043 Uiso 1 1 calc R
C18 C 0.4930(6) 0.6666(3) 0.7412(3) 0.0323(14) Uani 1 1 d .
H18 H 0.5042 0.7009 0.7146 0.039 Uiso 1 1 calc R
C22 C 0.5590(6) 0.5738(3) 0.7780(3) 0.0315(14) Uani 1 1 d .
H22 H 0.6170 0.5435 0.7774 0.038 Uiso 1 1 calc R
C35 C 0.2324(8) 0.4384(3) 0.4250(4) 0.0481(19) Uani 1 1 d .
H35 H 0.2771 0.4046 0.4124 0.058 Uiso 1 1 calc R
C11 C 0.7560(7) 0.9672(3) 0.5849(4) 0.0383(16) Uani 1 1 d .
H11 H 0.7637 0.9761 0.6312 0.046 Uiso 1 1 calc R
O12 O 0.3374(9) 0.2846(4) 0.4164(4) 0.094(2) Uani 1 1 d .
C3 C 0.7921(6) 0.4110(3) 0.6071(4) 0.0314(15) Uani 1 1 d .
H3 H 0.7940 0.4023 0.6537 0.038 Uiso 1 1 calc R
N11 N 0.4547(7) 0.2868(3) 0.5125(5) 0.072(2) Uani 1 1 d .
C37 C 0.4671(11) 0.3513(5) 0.5092(8) 0.101(4) Uani 1 1 d .
H37A H 0.5172 0.3649 0.5462 0.152 Uiso 1 1 calc R
H37B H 0.3888 0.3696 0.5128 0.152 Uiso 1 1 calc R
H37C H 0.5034 0.3623 0.4664 0.152 Uiso 1 1 calc R
C34 C 0.1010(8) 0.3670(4) 0.4796(5) 0.074(3) Uani 1 1 d .
H34A H 0.0255 0.3665 0.5039 0.111 Uiso 1 1 calc R
H34B H 0.1637 0.3517 0.5087 0.111 Uiso 1 1 calc R
H34C H 0.0947 0.3422 0.4395 0.111 Uiso 1 1 calc R
C36 C 0.4977(10) 0.2534(7) 0.5766(9) 0.105(4) Uani 1 1 d .
H36A H 0.5444 0.2802 0.6046 0.158 Uiso 1 1 calc R
H36B H 0.5467 0.2197 0.5633 0.158 Uiso 1 1 calc R
H36C H 0.4290 0.2393 0.6020 0.158 Uiso 1 1 calc R
C33 C 0.0537(8) 0.4742(6) 0.4806(5) 0.087(3) Uani 1 1 d .
H33A H -0.0143 0.4574 0.5045 0.130 Uiso 1 1 calc R
H33B H 0.0258 0.4961 0.4413 0.130 Uiso 1 1 calc R
H33C H 0.0968 0.5008 0.5106 0.130 Uiso 1 1 calc R
C38 C 0.3871(10) 0.2593(5) 0.4645(6) 0.076(3) Uani 1 1 d .
H38 H 0.3774 0.2178 0.4681 0.091 Uiso 1 1 calc R
C41 C 0.3220(12) -0.0512(5) 0.2509(6) 0.077(3) Uani 1 1 d .
H41 H 0.2571 -0.0606 0.2791 0.093 Uiso 1 1 calc R
C40 C 0.4721(13) -0.0890(7) 0.1690(6) 0.118(5) Uani 1 1 d .
H40A H 0.4981 -0.1270 0.1508 0.177 Uiso 1 1 calc R
H40B H 0.5386 -0.0697 0.1917 0.177 Uiso 1 1 calc R
H40C H 0.4438 -0.0639 0.1324 0.177 Uiso 1 1 calc R
C39 C 0.348(2) -0.1606(5) 0.2251(10) 0.176(10) Uani 1 1 d .
H39A H 0.3983 -0.1849 0.1960 0.264 Uiso 1 1 calc R
H39B H 0.2649 -0.1669 0.2135 0.264 Uiso 1 1 calc R
H39C H 0.3614 -0.1718 0.2720 0.264 Uiso 1 1 calc R
O1W O 0.0733(9) -0.0698(4) 0.1964(5) 0.110(3) Uani 1 1 d .
O2W O 0.0880(13) -0.1966(5) 0.1883(5) 0.153(5) Uani 1 1 d .

loop_
_atom_site_aniso_label
_atom_site_aniso_U_11
_atom_site_aniso_U_22
_atom_site_aniso_U_33
_atom_site_aniso_U_23
_atom_site_aniso_U_13
_atom_site_aniso_U_12
Zn1 0.0368(3) 0.0154(3) 0.0275(4) -0.0006(3) 0.0019(3) 0.0017(2)
Zn2 0.0372(3) 0.0135(3) 0.0304(4) 0.0004(3) 0.0026(3) -0.0012(2)
O5 0.057(3) 0.017(2) 0.032(3) 0.0001(19) 0.006(2) 0.003(2)
O3 0.055(3) 0.017(2) 0.029(2) -0.0016(18) 0.003(2) -0.0010(18)
O1 0.068(3) 0.0126(19) 0.036(3) -0.0018(18) 0.003(2) 0.002(2)
O8 0.048(3) 0.024(2) 0.032(3) -0.0028(18) 0.009(2) 0.0010(19)
O4 0.077(4) 0.015(2) 0.042(3) 0.002(2) 0.011(3) -0.006(2)
N4 0.040(3) 0.021(2) 0.033(3) 0.002(2) 0.005(2) -0.002(2)
O2 0.050(3) 0.0161(19) 0.036(3) -0.0005(19) -0.002(2) 0.0013(18)
O7 0.063(3) 0.020(2) 0.029(3) 0.0024(19) 0.002(2) 0.006(2)
O6 0.041(3) 0.022(2) 0.042(3) 0.0076(19) 0.005(2) 0.0012(18)
N1 0.038(3) 0.020(3) 0.030(3) -0.004(2) 0.002(2) 0.006(2)
N3 0.027(3) 0.018(2) 0.038(3) -0.001(2) 0.001(2) 0.000(2)
N2 0.034(3) 0.016(2) 0.031(3) -0.0006(19) 0.002(2) -0.0015(19)
O9 0.078(4) 0.031(3) 0.051(3) 0.012(2) 0.007(3) 0.006(2)
C19 0.032(3) 0.020(3) 0.042(4) 0.005(3) -0.006(3) 0.004(2)
C25 0.039(3) 0.020(3) 0.027(3) 0.008(2) -0.004(3) -0.003(2)
N8 0.040(3) 0.023(2) 0.038(3) 0.005(2) 0.001(2) -0.001(2)
C8 0.052(4) 0.021(3) 0.029(4) 0.000(3) 0.007(3) -0.006(3)
N7 0.027(3) 0.025(3) 0.039(3) 0.000(2) -0.001(2) 0.000(2)
C30 0.035(3) 0.021(3) 0.027(3) 0.005(2) 0.008(2) 0.004(2)
C15 0.027(3) 0.019(3) 0.033(3) 0.003(2) 0.003(2) 0.002(2)
C16 0.026(3) 0.027(3) 0.039(4) -0.011(3) 0.004(3) 0.005(2)
N6 0.024(3) 0.028(3) 0.047(4) 0.002(2) 0.003(2) 0.009(2)
C7 0.033(3) 0.018(3) 0.034(4) 0.000(2) 0.006(3) 0.000(2)
C13 0.038(3) 0.024(3) 0.037(4) -0.007(3) -0.001(3) 0.008(2)
N5 0.038(3) 0.027(3) 0.040(3) -0.005(2) 0.002(2) 0.012(2)
C4 0.051(4) 0.015(3) 0.027(4) -0.001(3) 0.002(3) -0.001(2)
C28 0.042(4) 0.022(3) 0.034(4) 0.004(3) 0.009(3) -0.004(2)
C21 0.042(4) 0.015(3) 0.041(4) 0.009(2) 0.003(3) 0.008(2)
C9 0.038(4) 0.023(3) 0.038(4) 0.007(3) 0.005(3) -0.004(2)
C23 0.035(3) 0.012(2) 0.035(4) 0.003(2) -0.003(2) 0.000(2)
C1 0.036(3) 0.013(3) 0.038(4) -0.002(2) 0.004(3) -0.003(2)
C10 0.042(4) 0.025(3) 0.038(4) 0.002(3) 0.005(3) -0.001(3)
C32 0.032(3) 0.019(3) 0.036(4) 0.008(3) 0.005(3) -0.001(2)
C14 0.054(4) 0.022(3) 0.031(4) -0.009(3) -0.001(3) 0.009(3)
C20 0.028(3) 0.021(3) 0.036(4) -0.002(3) 0.001(2) 0.000(2)
N9 0.061(4) 0.051(4) 0.051(4) 0.008(3) -0.020(3) -0.001(3)
C5 0.049(4) 0.016(3) 0.034(4) -0.005(3) 0.003(3) 0.000(3)
C31 0.042(4) 0.009(2) 0.036(4) 0.002(2) 0.005(3) 0.000(2)
C27 0.040(4) 0.020(3) 0.039(4) -0.008(3) 0.004(3) -0.008(2)
C26 0.034(3) 0.023(3) 0.051(4) -0.005(3) 0.004(3) -0.003(2)
O11 0.126(6) 0.048(4) 0.079(5) -0.009(3) -0.019(5) 0.024(4)
C17 0.039(3) 0.030(4) 0.034(4) -0.009(3) -0.003(3) 0.004(3)
C6 0.035(3) 0.013(3) 0.037(4) -0.005(3) 0.001(3) -0.001(2)
C24 0.036(3) 0.013(3) 0.041(4) 0.006(2) -0.003(3) 0.000(2)
C29 0.041(4) 0.026(3) 0.034(4) 0.009(3) 0.005(3) -0.007(3)
C12 0.046(4) 0.017(3) 0.045(4) 0.004(3) 0.006(3) 0.004(3)
N10 0.101(7) 0.066(5) 0.063(5) -0.015(4) 0.015(5) 0.006(5)
C2 0.054(4) 0.024(3) 0.029(3) -0.001(3) -0.001(3) 0.005(3)
C18 0.040(3) 0.019(3) 0.038(4) 0.003(2) -0.005(3) 0.000(2)
C22 0.037(3) 0.019(3) 0.039(4) 0.002(3) 0.004(3) 0.007(2)
C35 0.061(5) 0.038(4) 0.045(4) 0.011(3) 0.001(4) -0.007(4)
C11 0.061(4) 0.017(3) 0.037(4) 0.000(3) 0.013(3) 0.000(3)
O12 0.124(7) 0.082(5) 0.076(5) 0.006(4) 0.001(5) 0.005(5)
C3 0.048(4) 0.014(3) 0.032(4) -0.008(3) 0.008(3) 0.001(2)
N11 0.063(5) 0.052(4) 0.099(6) -0.001(4) 0.022(4) 0.009(4)
C37 0.078(7) 0.063(6) 0.162(13) 0.010(7) -0.040(8) -0.014(5)
C34 0.067(6) 0.097(7) 0.057(5) 0.028(5) -0.028(4) -0.053(5)
C36 0.049(6) 0.125(10) 0.142(11) 0.011(9) -0.007(7) 0.004(6)
C33 0.050(5) 0.154(11) 0.057(6) 0.017(7) 0.002(4) 0.024(6)
C38 0.083(7) 0.065(6) 0.080(7) -0.020(6) 0.032(6) -0.008(5)
C41 0.107(8) 0.064(7) 0.062(6) 0.005(5) -0.011(6) 0.006(6)
C40 0.123(11) 0.160(13) 0.073(8) 0.011(8) 0.012(7) 0.076(10)
C39 0.32(3) 0.044(7) 0.167(15) -0.006(8) 0.104(18) -0.008(11)
O1W 0.118(7) 0.105(7) 0.108(7) 0.009(5) 0.006(6) -0.007(5)
O2W 0.219(13) 0.131(9) 0.109(8) 0.008(7) 0.065(9) -0.004(8)

loop_
_atom_type_symbol
_atom_type_description
_atom_type_scat_dispersion_real
_atom_type_scat_dispersion_imag
_atom_type_scat_source
C C 0.0033 0.0016 'International Tables Vol C Tables 4.2.6.8 and 6.1.1.4'
H H 0.0000 0.0000 'International Tables Vol C Tables 4.2.6.8 and 6.1.1.4'
N N 0.0061 0.0033 'International Tables Vol C Tables 4.2.6.8 and 6.1.1.4'
O O 0.0106 0.0060 'International Tables Vol C Tables 4.2.6.8 and 6.1.1.4'
Zn Zn 0.2839 1.4301 'International Tables Vol C Tables 4.2.6.8 and 6.1.1.4'

loop_
_geom_angle_atom_site_label_1
_geom_angle_atom_site_label_2
_geom_angle_atom_site_label_3
_geom_angle
_geom_angle_site_symmetry_1
_geom_angle_site_symmetry_3
O1 Zn1 O2 100.3(2) . .
O1 Zn1 N1 107.7(2) . .
O2 Zn1 N1 112.2(2) . .
O1 Zn1 N2 115.6(2) . .
O2 Zn1 N2 107.1(2) . .
N1 Zn1 N2 113.2(2) . .
O4 Zn2 O3 97.7(2) 1_545 .
O4 Zn2 N3 114.1(2) 1_545 .
O3 Zn2 N3 109.3(2) . .
O4 Zn2 N4 111.1(2) 1_545 .
O3 Zn2 N4 110.2(2) . .
N3 Zn2 N4 113.2(2) . .
C6 O3 Zn2 118.2(4) . .
C1 O1 Zn1 112.7(4) . .
C12 O4 Zn2 111.9(5) . 1_565
C32 N4 C28 115.9(6) . .
C32 N4 Zn2 122.3(4) . .
C28 N4 Zn2 121.6(5) . .
C7 O2 Zn1 118.5(5) . .
C17 N1 C13 115.4(6) . .
C17 N1 Zn1 122.0(4) . .
C13 N1 Zn1 122.5(4) . .
C23 N3 C27 116.0(6) 1_655 1_655
C23 N3 Zn2 123.2(4) 1_655 .
C27 N3 Zn2 120.7(4) 1_655 .
C18 N2 C22 117.6(5) . .
C18 N2 Zn1 121.1(4) . .
C22 N2 Zn1 121.3(4) . .
C18 C19 C20 119.8(6) . .
N7 C25 C26 118.6(6) . .
N7 C25 C24 123.8(6) . .
C26 C25 C24 117.6(6) . .
C30 N8 N7 120.3(5) . .
C9 C8 C7 123.2(7) . .
C25 N7 N8 120.1(5) . .
N8 C30 C29 119.8(6) . .
N8 C30 C31 124.6(6) . .
C29 C30 C31 115.5(6) . .
N5 C15 C16 124.4(5) . .
N5 C15 C14 119.4(6) . .
C16 C15 C14 116.1(6) . .
C17 C16 C15 119.1(6) . .
N5 N6 C20 119.0(5) . 1_655
O7 C7 O2 124.1(6) . .
O7 C7 C8 121.4(6) . .
O2 C7 C8 114.4(6) . .
C14 C13 N1 123.9(6) . .
C15 N5 N6 120.7(5) . .
C5 C4 C3 123.8(7) . .
C29 C28 N4 123.8(6) . .
C22 C21 C20 120.0(6) . .
C8 C9 C10 124.1(7) . .
N3 C23 C24 125.1(6) 1_455 .
O8 C1 O1 125.2(6) . .
O8 C1 C2 121.2(5) . .
O1 C1 C2 113.6(6) . .
C11 C10 C9 123.6(7) . .
N4 C32 C31 124.6(6) . .
C13 C14 C15 120.2(6) . .
N6 C20 C19 123.6(6) 1_455 .
N6 C20 C21 119.6(6) 1_455 .
C19 C20 C21 116.9(6) . .
C35 N9 C33 122.6(8) . .
C35 N9 C34 118.5(8) . .
C33 N9 C34 118.7(9) . .
C4 C5 C6 122.4(7) . .
C32 C31 C30 119.4(5) . .
N3 C27 C26 123.1(6) 1_455 .
C27 C26 C25 119.4(6) . .
N1 C17 C16 125.2(6) . .
O5 C6 O3 124.7(6) . .
O5 C6 C5 121.3(6) . .
O3 C6 C5 114.0(6) . .
C23 C24 C25 118.8(5) . .
C28 C29 C30 120.8(6) . .
O6 C12 O4 123.2(6) . .
O6 C12 C11 121.4(6) . .
O4 C12 C11 115.4(6) . .
C41 N10 C40 122.5(10) . .
C41 N10 C39 124.0(11) . .
C40 N10 C39 113.5(11) . .
C3 C2 C1 121.0(6) . .
N2 C18 C19 122.9(6) . .
N2 C22 C21 122.8(6) . .
O9 C35 N9 126.8(8) . .
C10 C11 C12 123.3(7) . .
C2 C3 C4 122.8(7) . .
C38 N11 C37 118.2(10) . .
C38 N11 C36 121.5(9) . .
C37 N11 C36 119.3(11) . .
O12 C38 N11 125.1(10) . .
O11 C41 N10 124.6(12) . .

loop_
_geom_bond_atom_site_label_1
_geom_bond_atom_site_label_2
_geom_bond_distance
_geom_bond_site_symmetry_2
Zn1 O1 1.953(4) .
Zn1 O2 1.968(5) .
Zn1 N1 2.016(5) .
Zn1 N2 2.021(5) .
Zn2 O4 1.959(5) 1_545
Zn2 O3 1.975(4) .
Zn2 N3 2.010(6) .
Zn2 N4 2.018(6) .
O5 C6 1.235(8) .
O3 C6 1.277(8) .
O1 C1 1.293(7) .
O8 C1 1.205(8) .
O4 C12 1.302(8) .
O4 Zn2 1.959(5) 1_565
N4 C32 1.350(8) .
N4 C28 1.362(8) .
O2 C7 1.283(8) .
O7 C7 1.233(8) .
O6 C12 1.239(9) .
N1 C17 1.336(8) .
N1 C13 1.356(8) .
N3 C23 1.341(7) 1_655
N3 C27 1.364(8) 1_655
N2 C18 1.341(8) .
N2 C22 1.350(8) .
O9 C35 1.228(8) .
C19 C18 1.357(10) .
C19 C20 1.397(9) .
C25 N7 1.358(9) .
C25 C26 1.399(9) .
C25 C24 1.401(9) .
N8 C30 1.343(9) .
N8 N7 1.411(8) .
C8 C9 1.332(9) .
C8 C7 1.481(9) .
C30 C29 1.408(9) .
C30 C31 1.426(9) .
C15 N5 1.350(9) .
C15 C16 1.400(9) .
C15 C14 1.408(8) .
C16 C17 1.359(10) .
N6 N5 1.373(7) .
N6 C20 1.385(9) 1_655
C13 C14 1.347(10) .
C4 C5 1.327(9) .
C4 C3 1.473(9) .
C28 C29 1.357(10) .
C21 C22 1.351(9) .
C21 C20 1.397(8) .
C9 C10 1.438(10) .
C23 N3 1.341(7) 1_455
C23 C24 1.353(9) .
C1 C2 1.502(9) .
C10 C11 1.328(9) .
C32 C31 1.365(9) .
C20 N6 1.385(9) 1_455
N9 C35 1.345(11) .
N9 C33 1.384(12) .
N9 C34 1.450(10) .
C5 C6 1.495(9) .
C27 N3 1.364(8) 1_455
C27 C26 1.368(10) .
O11 C41 1.171(13) .
C12 C11 1.467(9) .
N10 C41 1.399(13) .
N10 C40 1.399(15) .
N10 C39 1.433(15) .
C2 C3 1.310(9) .
O12 C38 1.226(13) .
N11 C38 1.347(13) .
N11 C37 1.440(12) .
N11 C36 1.531(17) .
